data_2204038
loop_
_publ_author_name
'Shi, Hai-Jian'
'Hu, Yue-Fei'
'Hu, Hong-Wen'

_publ_section_title
;
3-(3-Chloro-3-methyl-1,2,3,4-tetrahydrocarbazole-2-yl)propanenitrile
;
_journal_issue 8
_journal_name_full 'Acta Crystallographica, Section E'
_journal_page_first o1380
_journal_page_last o1381
_journal_paper_doi 10.1107/S1600536804017210
_journal_volume 60
_journal_year 2004
_chemical_formula_iupac 'C16 H17 Cl N2'
_chemical_formula_moiety 'C16 H17 Cl N2'
_chemical_formula_sum 'C16 H17 Cl N2'
_chemical_formula_weight 272.77
_chemical_melting_point 414.2(10)
_chemical_name_systematic
;
3-(3-chloro-3-methyl-1,2,3,4-tetrahydrocarbazole-2-yl)-propanenitrile
;
_space_group_IT_number 14
_symmetry_cell_setting monoclinic
_symmetry_space_group_name_Hall '-P 2ybc'
_symmetry_space_group_name_H-M 'P 1 21/c 1'
_atom_sites_solution_hydrogens geom
_atom_sites_solution_primary direct
_atom_sites_solution_secondary difmap
_cell_angle_alpha 90.00
_cell_angle_beta 99.99(10)
_cell_angle_gamma 90.00
_cell_formula_units_Z 4
_cell_length_a 14.810(3)
_cell_length_b 7.940(10)
_cell_length_c 12.049(2)
_cell_measurement_reflns_used 25
_cell_measurement_temperature 293(2)
_cell_measurement_theta_max 13.40
_cell_measurement_theta_min 9.95
_cell_volume 1395.4(18)
_computing_cell_refinement 'CAD-4 EXPRESS'
_computing_data_collection 'CAD-4 EXPRESS (Enraf-Nonius, 1994)'
_computing_data_reduction 'XCAD4 (Harms & Wocadlo, 1996)'
_computing_molecular_graphics SHELXTL
_computing_publication_material SHELXTL
_computing_structure_refinement SHELXTL
_computing_structure_solution 'SHELXTL (Bruker, 2000)'
_diffrn_ambient_temperature 293(2)
_diffrn_measured_fraction_theta_full 1.000
_diffrn_measured_fraction_theta_max 1.000
_diffrn_measurement_device_type 'Enraf--Nonius CAD-4'
_diffrn_measurement_method \w/2\q
_diffrn_radiation_monochromator graphite
_diffrn_radiation_source 'fine-focus sealed tube'
_diffrn_radiation_type MoK\a
_diffrn_radiation_wavelength 0.71073
_diffrn_reflns_av_R_equivalents 0.0375
_diffrn_reflns_av_sigmaI/netI 0.0526
_diffrn_reflns_limit_h_max 17
_diffrn_reflns_limit_h_min -17
_diffrn_reflns_limit_k_max 1
_diffrn_reflns_limit_k_min -9
_diffrn_reflns_limit_l_max 0
_diffrn_reflns_limit_l_min -14
_diffrn_reflns_number 3055
_diffrn_reflns_theta_full 25.17
_diffrn_reflns_theta_max 25.17
_diffrn_reflns_theta_min 1.40
_diffrn_standards_decay_% 1.0
_diffrn_standards_interval_time 3600
_diffrn_standards_number 3
_exptl_absorpt_coefficient_mu 0.261
_exptl_absorpt_correction_T_max 0.979
_exptl_absorpt_correction_T_min 0.925
_exptl_absorpt_correction_type empirical
_exptl_absorpt_process_details '(North et al., 1968)'
_exptl_crystal_colour colorless
_exptl_crystal_density_diffrn 1.298
_exptl_crystal_density_method 'not measured'
_exptl_crystal_description plate
_exptl_crystal_F_000 576
_exptl_crystal_size_max 0.40
_exptl_crystal_size_mid 0.25
_exptl_crystal_size_min 0.08
_refine_diff_density_max 0.193
_refine_diff_density_min -0.240
_refine_ls_extinction_method none
_refine_ls_goodness_of_fit_ref 1.045
_refine_ls_hydrogen_treatment mixed
_refine_ls_matrix_type full
_refine_ls_number_parameters 189
_refine_ls_number_reflns 2512
_refine_ls_number_restraints 0
_refine_ls_restrained_S_all 1.045
_refine_ls_R_factor_all 0.0947
_refine_ls_R_factor_gt 0.0348
_refine_ls_shift/su_max 0.001
_refine_ls_shift/su_mean 0.000
_refine_ls_structure_factor_coef Fsqd
_refine_ls_weighting_details 'calc w = 1/[\s^2^(Fo^2^)+(0.0479P)^2^+0.3507P] where P = (Fo^2^+2Fc^2^)/3'
_refine_ls_weighting_scheme calc
_refine_ls_wR_factor_gt 0.0883
_refine_ls_wR_factor_ref 0.1071
_reflns_number_gt 1499
_reflns_number_total 2512
_reflns_threshold_expression I>2\s(I)
_cod_data_source_file hg6063.cif
_cod_depositor_comments
;
The following automatic conversions were performed:
'_geom_bond_publ_flag' value 'YES' changed to 'yes' according to
'/home/saulius/struct/CIF-dictionaries/cif_core.dic' dictionary named
'cif_core.dic' version 2.4.1 from 2010-06-29 (2
times).

'_geom_angle_publ_flag' value 'YES' changed to 'yes' according to
'/home/saulius/struct/CIF-dictionaries/cif_core.dic' dictionary named
'cif_core.dic' version 2.4.1 from 2010-06-29 (2
times).

'_geom_torsion_publ_flag' value 'YES' changed to 'yes' according
to '/home/saulius/struct/CIF-dictionaries/cif_core.dic' dictionary named
'cif_core.dic' version 2.4.1 from 2010-06-29 (2 times).

Automatic conversion script
Id: cif_fix_enum 1527 2010-12-29 10:47:43Z saulius 

The following automatic conversions were performed:

'_chemical_melting_point' value '413.2-415.2 K' was changed to
'414.2(10)' - the average value was taken and precision was
estimated.

Automatic conversion script
Id: cif_fix_values 1646 2011-03-28 12:23:43Z adriana 
;
_cod_original_sg_symbol_H-M 'P 21/c'
_cod_database_code 2204038

loop_
_symmetry_equiv_pos_as_xyz
'x, y, z'
'-x, y+1/2, -z+1/2'
'-x, -y, -z'
'x, -y-1/2, z-1/2'

loop_
_atom_site_label
_atom_site_fract_x
_atom_site_fract_y
_atom_site_fract_z
_atom_site_U_iso_or_equiv
_atom_site_adp_type
_atom_site_calc_flag
_atom_site_refinement_flags
_atom_site_occupancy
_atom_site_type_symbol
Cl1 0.70078(4) 0.88302(8) 0.28431(5) 0.0535(2) Uani d . 1 Cl
N1 0.92705(13) 0.4966(3) 0.27745(16) 0.0479(5) Uani d . 1 N
H1 0.9234 0.4223 0.2249 0.068(9) Uiso d R 1 H
N2 0.5920(2) 0.2558(4) 0.5467(3) 0.0972(10) Uani d . 1 N
C5 1.05238(16) 0.7769(3) 0.4769(2) 0.0458(6) Uani d . 1 C
H5 1.0395 0.8506 0.5321 0.049(7) Uiso d R 1 H
C6 1.14125(16) 0.7554(3) 0.4597(2) 0.0511(6) Uani d . 1 C
H6 1.1882 0.8151 0.5041 0.054(7) Uiso d R 1 H
C7 1.16243(16) 0.6462(3) 0.3771(2) 0.0506(6) Uani d . 1 C
H7 1.2229 0.6359 0.3665 0.053(7) Uiso d R 1 H
C8 1.09523(16) 0.5538(3) 0.3116(2) 0.0485(6) Uani d . 1 C
H8 1.1092 0.4800 0.2571 0.044(7) Uiso d R 1 H
C8A 1.00607(15) 0.5740(3) 0.32908(19) 0.0413(5) Uani d . 1 C
C4B 0.98198(15) 0.6865(3) 0.41045(18) 0.0383(5) Uani d . 1 C
C4A 0.88471(15) 0.6745(3) 0.40307(18) 0.0392(5) Uani d . 1 C
C9A 0.85473(15) 0.5570(3) 0.32332(19) 0.0422(6) Uani d . 1 C
C4 0.82113(15) 0.7654(3) 0.46547(18) 0.0420(6) Uani d . 1 C
H4A 0.8373 0.8840 0.4699 0.053(7) Uiso d R 1 H
H4B 0.8288 0.7220 0.5417 0.044(6) Uiso d R 1 H
C3 0.72061(15) 0.7473(3) 0.40988(18) 0.0399(5) Uani d . 1 C
C2 0.69881(14) 0.5650(3) 0.37255(19) 0.0415(6) Uani d . 1 C
H2 0.7143 0.4958 0.4406 0.041(6) Uiso d R 1 H
C1 0.75884(16) 0.5001(3) 0.2904(2) 0.0491(6) Uani d . 1 C
H1A 0.7570 0.3780 0.2887 0.060(7) Uiso d R 1 H
H1B 0.7347 0.5408 0.2152 0.058(7) Uiso d R 1 H
C13 0.65907(18) 0.8162(4) 0.4875(2) 0.0553(7) Uani d . 1 C
H13A 0.6594 0.7406 0.5497 0.078(9) Uiso d R 1 H
H13B 0.5977 0.8270 0.4466 0.063(8) Uiso d R 1 H
H13C 0.6811 0.9246 0.5152 0.061(8) Uiso d R 1 H
C10 0.59750(16) 0.5304(3) 0.3262(2) 0.0539(7) Uani d . 1 C
H10A 0.5600 0.5997 0.3666 0.058(7) Uiso d R 1 H
H10B 0.5844 0.5630 0.2474 0.059(8) Uiso d R 1 H
C11 0.57109(19) 0.3451(3) 0.3373(3) 0.0630(8) Uani d . 1 C
H11A 0.5076 0.3295 0.3020 0.079(9) Uiso d R 1 H
H11B 0.6088 0.2751 0.2978 0.066(8) Uiso d R 1 H
C12 0.58249(18) 0.2921(4) 0.4548(3) 0.0650(8) Uani d . 1 C

loop_
_atom_site_aniso_label
_atom_site_aniso_U_11
_atom_site_aniso_U_22
_atom_site_aniso_U_33
_atom_site_aniso_U_12
_atom_site_aniso_U_13
_atom_site_aniso_U_23
Cl1 0.0617(4) 0.0474(4) 0.0509(4) 0.0045(3) 0.0079(3) 0.0126(3)
N1 0.0471(12) 0.0470(12) 0.0487(11) 0.0009(10) 0.0058(9) -0.0145(10)
N2 0.0775(19) 0.108(3) 0.110(2) -0.0061(17) 0.0272(17) 0.034(2)
C5 0.0520(15) 0.0315(13) 0.0503(13) 0.0019(11) -0.0010(11) 0.0008(11)
C6 0.0423(14) 0.0374(14) 0.0675(16) -0.0020(12) -0.0076(12) 0.0088(13)
C7 0.0423(13) 0.0440(15) 0.0645(16) 0.0073(11) 0.0066(12) 0.0143(13)
C8 0.0491(14) 0.0456(14) 0.0509(14) 0.0103(12) 0.0093(11) 0.0018(12)
C8A 0.0427(12) 0.0380(13) 0.0418(12) 0.0023(11) 0.0038(10) 0.0023(10)
C4B 0.0426(13) 0.0286(11) 0.0418(12) 0.0023(10) 0.0018(10) 0.0030(10)
C4A 0.0424(13) 0.0320(12) 0.0412(12) 0.0008(10) 0.0024(10) -0.0004(10)
C9A 0.0427(13) 0.0373(13) 0.0455(13) 0.0018(10) 0.0048(10) -0.0044(10)
C4 0.0489(14) 0.0326(12) 0.0433(13) 0.0003(11) 0.0046(10) -0.0047(10)
C3 0.0455(13) 0.0367(12) 0.0374(11) 0.0063(10) 0.0073(10) 0.0050(10)
C2 0.0405(12) 0.0370(13) 0.0450(13) -0.0012(10) 0.0016(10) 0.0040(11)
C1 0.0472(14) 0.0416(14) 0.0564(15) -0.0003(12) 0.0028(11) -0.0093(12)
C13 0.0561(17) 0.0601(17) 0.0515(15) 0.0033(13) 0.0143(13) -0.0046(14)
C10 0.0445(14) 0.0526(16) 0.0616(17) 0.0009(12) 0.0006(12) -0.0001(14)
C11 0.0466(15) 0.0587(18) 0.082(2) -0.0121(14) 0.0074(14) -0.0149(16)
C12 0.0426(15) 0.0583(18) 0.097(2) -0.0096(13) 0.0203(16) 0.0054(18)

loop_
_atom_type_symbol
_atom_type_description
_atom_type_scat_dispersion_real
_atom_type_scat_dispersion_imag
_atom_type_scat_source
C C 0.0033 0.0016 'International Tables Vol C Tables 4.2.6.8 and 6.1.1.4'
H H 0.0000 0.0000 'International Tables Vol C Tables 4.2.6.8 and 6.1.1.4'
Cl Cl 0.1484 0.1585 'International Tables Vol C Tables 4.2.6.8 and 6.1.1.4'
N N 0.0061 0.0033 'International Tables Vol C Tables 4.2.6.8 and 6.1.1.4'

loop_
_geom_angle_atom_site_label_1
_geom_angle_atom_site_label_2
_geom_angle_atom_site_label_3
_geom_angle
_geom_angle_publ_flag
C8A N1 C9A 108.94(19) ?
C8A N1 H1 125.5 ?
C9A N1 H1 125.6 ?
C6 C5 C4B 119.1(2) ?
C6 C5 H5 120.4 ?
C4B C5 H5 120.5 ?
C5 C6 C7 121.5(2) ?
C5 C6 H6 119.3 ?
C7 C6 H6 119.2 ?
C8 C7 C6 120.8(2) ?
C8 C7 H7 119.6 ?
C6 C7 H7 119.6 ?
C7 C8 C8A 117.9(2) ?
C7 C8 H8 121.0 ?
C8A C8 H8 121.1 ?
N1 C8A C8 129.9(2) ?
N1 C8A C4B 107.38(19) ?
C8 C8A C4B 122.7(2) ?
C5 C4B C8A 117.9(2) ?
C5 C4B C4A 135.4(2) ?
C8A C4B C4A 106.66(19) ?
C9A C4A C4B 107.0(2) ?
C9A C4A C4 122.2(2) ?
C4B C4A C4 130.9(2) ?
C4A C9A N1 110.0(2) ?
C4A C9A C1 125.6(2) yes
N1 C9A C1 124.4(2) ?
C4A C4 C3 112.71(18) ?
C4A C4 H4A 109.1 ?
C3 C4 H4A 109.1 ?
C4A C4 H4B 109.0 ?
C3 C4 H4B 109.1 ?
H4A C4 H4B 107.8 ?
C13 C3 C4 109.85(19) ?
C13 C3 C2 113.8(2) ?
C4 C3 C2 110.87(18) yes
C13 C3 Cl1 105.60(16) ?
C4 C3 Cl1 108.05(16) ?
C2 C3 Cl1 108.44(15) ?
C1 C2 C10 110.25(19) ?
C1 C2 C3 113.02(19) ?
C10 C2 C3 114.76(19) ?
C1 C2 H2 105.9 ?
C10 C2 H2 106.1 ?
C3 C2 H2 106.1 ?
C9A C1 C2 111.26(19) ?
C9A C1 H1A 109.5 ?
C2 C1 H1A 109.5 ?
C9A C1 H1B 109.3 ?
C2 C1 H1B 109.3 ?
H1A C1 H1B 108.0 ?
C3 C13 H13A 109.5 ?
C3 C13 H13B 109.4 ?
H13A C13 H13B 109.5 ?
C3 C13 H13C 109.5 ?
H13A C13 H13C 109.5 ?
H13B C13 H13C 109.5 ?
C2 C10 C11 112.9(2) ?
C2 C10 H10A 109.0 ?
C11 C10 H10A 108.9 ?
C2 C10 H10B 109.0 ?
C11 C10 H10B 109.3 ?
H10A C10 H10B 107.8 ?
C12 C11 C10 111.9(2) ?
C12 C11 H11A 109.2 ?
C10 C11 H11A 109.1 ?
C12 C11 H11B 109.3 ?
C10 C11 H11B 109.2 ?
H11A C11 H11B 108.0 ?
N2 C12 C11 177.9(4) ?

loop_
_geom_bond_atom_site_label_1
_geom_bond_atom_site_label_2
_geom_bond_distance
_geom_bond_publ_flag
Cl1 C3 1.839(2) yes
N1 C8A 1.372(3) ?
N1 C9A 1.374(3) ?
N1 H1 0.8603 ?
N2 C12 1.130(4) yes
C5 C6 1.378(3) ?
C5 C4B 1.398(3) ?
C5 H5 0.9303 ?
C6 C7 1.396(4) ?
C6 H6 0.9306 ?
C7 C8 1.371(3) ?
C7 H7 0.9303 ?
C8 C8A 1.382(3) ?
C8 H8 0.9298 ?
C8A C4B 1.417(3) ?
C4B C4A 1.431(3) ?
C4A C9A 1.357(3) ?
C4A C4 1.489(3) ?
C9A C1 1.478(3) ?
C4 C3 1.530(3) ?
C4 H4A 0.9708 ?
C4 H4B 0.9693 ?
C3 C13 1.517(3) ?
C3 C2 1.534(3) ?
C2 C1 1.530(3) ?
C2 C10 1.532(3) ?
C2 H2 0.9801 ?
C1 H1A 0.9700 ?
C1 H1B 0.9699 ?
C13 H13A 0.9596 ?
C13 H13B 0.9596 ?
C13 H13C 0.9596 ?
C10 C11 1.534(4) ?
C10 H10A 0.9703 ?
C10 H10B 0.9707 ?
C11 C12 1.458(5) ?
C11 H11A 0.9700 ?
C11 H11B 0.9696 ?

loop_
_geom_torsion_atom_site_label_1
_geom_torsion_atom_site_label_2
_geom_torsion_atom_site_label_3
_geom_torsion_atom_site_label_4
_geom_torsion
_geom_torsion_publ_flag
C4B C5 C6 C7 0.4(4) ?
C5 C6 C7 C8 -1.3(4) ?
C6 C7 C8 C8A 0.8(4) ?
C9A N1 C8A C8 179.7(2) ?
C9A N1 C8A C4B 0.2(3) ?
C7 C8 C8A N1 -178.9(2) ?
C7 C8 C8A C4B 0.6(3) ?
C6 C5 C4B C8A 1.0(3) ?
C6 C5 C4B C4A 179.9(2) ?
N1 C8A C4B C5 178.1(2) ?
C8 C8A C4B C5 -1.5(3) ?
N1 C8A C4B C4A -1.1(2) ?
C8 C8A C4B C4A 179.3(2) ?
C5 C4B C4A C9A -177.4(3) ?
C8A C4B C4A C9A 1.6(2) ?
C5 C4B C4A C4 2.6(4) ?
C8A C4B C4A C4 -178.4(2) ?
C4B C4A C9A N1 -1.5(3) ?
C4 C4A C9A N1 178.5(2) ?
C4B C4A C9A C1 178.0(2) ?
C4 C4A C9A C1 -2.0(4) ?
C8A N1 C9A C4A 0.9(3) ?
C8A N1 C9A C1 -178.7(2) ?
C9A C4A C4 C3 -15.1(3) ?
C4B C4A C4 C3 164.9(2) ?
C4A C4 C3 C13 170.2(2) ?
C4A C4 C3 C2 43.7(3) ?
C4A C4 C3 Cl1 -75.0(2) ?
C13 C3 C2 C1 177.6(2) ?
C4 C3 C2 C1 -58.0(2) yes
Cl1 C3 C2 C1 60.4(2) ?
C13 C3 C2 C10 50.0(3) yes
C4 C3 C2 C10 174.3(2) ?
Cl1 C3 C2 C10 -67.2(2) ?
C4A C9A C1 C2 -10.8(3) ?
N1 C9A C1 C2 168.7(2) ?
C10 C2 C1 C9A 170.4(2) ?
C3 C2 C1 C9A 40.4(3) ?
C1 C2 C10 C11 75.6(3) ?
C3 C2 C10 C11 -155.4(2) ?
C2 C10 C11 C12 63.0(3) ?
